data_7027848
loop_
_publ_author_name
'Fleming, James S.'
'Mann, Karen L. V.'
'Couchman, Samantha M.'
'Jeffery, John C.'
'McCleverty, Jon A.'
'Ward, Michael D.'

_publ_section_title
;
 Double-helical dinuclear copper(I) and mononuclear copper(II) complexes
 of a compartmental tetradentate bridging ligand: crystal structures and
 spectroscopic properties
;
_journal_issue 12
_journal_name_full 'Journal of the Chemical Society, Dalton Transactions'
_journal_page_first 2047
_journal_paper_doi 10.1039/a802280a
_journal_year 1998
_chemical_formula_sum 'C24.5 H21 Cl Cu F6 N6 P'
_chemical_formula_weight 643.43
_chemical_name_systematic
; 
 ? 
;
_space_group_IT_number 96
_symmetry_cell_setting tetragonal
_symmetry_space_group_name_Hall 'P 4nw 2abw'
_symmetry_space_group_name_H-M 'P 43 21 2'
_atom_sites_solution_hydrogens geom
_atom_sites_solution_primary direct
_atom_sites_solution_secondary difmap
_audit_creation_method SHELXL
_cell_angle_alpha 90.00
_cell_angle_beta 90.00
_cell_angle_gamma 90.00
_cell_formula_units_Z 8
_cell_length_a 16.3084(14)
_cell_length_b 16.308(2)
_cell_length_c 19.627(2)
_cell_measurement_temperature 173(2)
_cell_volume 5219.9(9)
_computing_structure_refinement 'SHELXL-93 (Sheldrick, 1993)'
_computing_structure_solution 'SHELXS-86 (Sheldrick, 1990)'
_diffrn_ambient_temperature 173(2)
_diffrn_radiation_monochromator graphite
_diffrn_radiation_source 'fine-focus sealed tube'
_diffrn_radiation_type MoK\a
_diffrn_radiation_wavelength 0.71073
_diffrn_reflns_av_R_equivalents 0.0426
_diffrn_reflns_av_sigmaI/netI 0.0348
_diffrn_reflns_limit_h_max 16
_diffrn_reflns_limit_h_min -21
_diffrn_reflns_limit_k_max 21
_diffrn_reflns_limit_k_min -18
_diffrn_reflns_limit_l_max 25
_diffrn_reflns_limit_l_min -25
_diffrn_reflns_number 33732
_diffrn_reflns_theta_max 27.52
_diffrn_reflns_theta_min 1.62
_exptl_absorpt_coefficient_mu 1.071
_exptl_crystal_density_diffrn 1.637
_exptl_crystal_F_000 2600
_exptl_crystal_size_max 0.50
_exptl_crystal_size_mid 0.30
_exptl_crystal_size_min 0.10
_refine_diff_density_max 0.684
_refine_diff_density_min -0.682
_refine_diff_density_rms 0.081
_refine_ls_abs_structure_details 'Flack H D (1983), Acta Cryst. A39, 876-881'
_refine_ls_abs_structure_Flack -0.02(2)
_refine_ls_extinction_method none
_refine_ls_goodness_of_fit_all 1.029
_refine_ls_goodness_of_fit_obs 1.058
_refine_ls_matrix_type full
_refine_ls_number_parameters 357
_refine_ls_number_reflns 6003
_refine_ls_number_restraints 0
_refine_ls_restrained_S_all 1.029
_refine_ls_restrained_S_obs 1.058
_refine_ls_R_factor_all 0.0746
_refine_ls_R_factor_obs 0.0535
_refine_ls_shift/esd_max 0.001
_refine_ls_shift/esd_mean 0.000
_refine_ls_structure_factor_coef Fsqd
_refine_ls_weighting_details 'w=1/[\s^2^(Fo^2^)+(0.0893P)^2^+4.5299P] where P=(Fo^2^+2Fc^2^)/3'
_refine_ls_weighting_scheme calc
_refine_ls_wR_factor_all 0.1576
_refine_ls_wR_factor_obs 0.1421
_reflns_number_observed 4669
_reflns_number_total 6003
_reflns_observed_criterion >2sigma(I)
_cod_data_source_file A802280sup1.cif
_cod_data_source_block sad
_cod_depositor_comments
;
The following automatic conversions were performed:

'_refine_ls_weighting_scheme' value 'calc
w=1/[\s^2^(Fo^2^)+(0.0893P)^2^+4.5299P] where P=(Fo^2^+2Fc^2^)/3' was
changed to 'calc'. New tag '_refine_ls_weighting_details' was
created. The value of the new tag was set to
'w=1/[\s^2^(Fo^2^)+(0.0893P)^2^+4.5299P] where P=(Fo^2^+2Fc^2^)/3'.

Automatic conversion script
Id: cif_fix_values 3143 2015-03-26 13:38:13Z robertas 
;
_cod_original_cell_volume 5220.1(10)
_cod_original_sg_symbol_H-M 'P 4(3) 2(1) 2'
_cod_original_formula_sum 'C24.50 H21 Cl Cu F6 N6 P'
_cod_database_code 7027848

loop_
_symmetry_equiv_pos_as_xyz
'x, y, z'
'-x, -y, z+1/2'
'-y+1/2, x+1/2, z+3/4'
'y+1/2, -x+1/2, z+1/4'
'-x+1/2, y+1/2, -z+3/4'
'x+1/2, -y+1/2, -z+1/4'
'y, x, -z'
'-y, -x, -z+1/2'

loop_
_atom_site_aniso_label
_atom_site_aniso_U_11
_atom_site_aniso_U_22
_atom_site_aniso_U_33
_atom_site_aniso_U_23
_atom_site_aniso_U_13
_atom_site_aniso_U_12
Cu1 0.0339(3) 0.0402(3) 0.0487(3) 0.0015(3) -0.0070(3) -0.0115(2)
N11 0.026(2) 0.055(3) 0.035(2) -0.002(2) 0.0002(15) -0.005(2)
C12 0.032(2) 0.053(3) 0.033(2) -0.014(2) 0.008(2) -0.009(2)
C13 0.038(3) 0.077(4) 0.053(3) -0.022(3) 0.005(2) -0.015(3)
C14 0.034(3) 0.109(5) 0.049(3) -0.015(3) -0.008(2) -0.011(3)
C15 0.034(3) 0.104(5) 0.038(2) 0.004(3) 0.000(2) 0.007(3)
C16 0.036(3) 0.077(4) 0.044(3) 0.007(3) 0.001(2) -0.002(2)
N21 0.036(2) 0.041(2) 0.028(2) 0.0005(14) 0.0045(15) -0.004(2)
N22 0.041(2) 0.039(2) 0.036(2) 0.004(2) 0.009(2) 0.001(2)
C23 0.057(3) 0.036(3) 0.073(4) 0.010(2) 0.017(3) 0.001(2)
C24 0.048(3) 0.037(3) 0.084(4) -0.003(3) 0.011(3) -0.011(2)
C25 0.036(2) 0.036(2) 0.040(2) -0.011(2) 0.008(2) -0.006(2)
C3 0.048(3) 0.056(3) 0.029(2) 0.010(2) 0.002(2) -0.002(2)
C41 0.037(2) 0.056(3) 0.032(2) 0.009(2) -0.005(2) 0.007(2)
C42 0.032(2) 0.041(2) 0.030(2) 0.002(2) -0.007(2) 0.006(2)
C43 0.033(2) 0.059(3) 0.044(3) 0.005(2) -0.002(2) 0.009(2)
C44 0.045(3) 0.069(4) 0.076(4) 0.014(3) -0.001(3) 0.025(3)
C45 0.062(4) 0.068(4) 0.094(5) 0.033(4) -0.012(4) 0.021(3)
C46 0.060(3) 0.056(3) 0.063(4) 0.025(3) 0.005(3) 0.012(3)
N51 0.032(2) 0.051(2) 0.036(2) -0.004(2) -0.004(2) -0.001(2)
C52 0.038(2) 0.041(2) 0.038(2) -0.004(2) -0.011(2) 0.007(2)
C53 0.046(3) 0.048(3) 0.049(3) -0.012(2) -0.011(2) 0.001(2)
C54 0.052(3) 0.078(4) 0.037(2) -0.023(3) -0.016(2) 0.026(3)
C55 0.043(3) 0.086(4) 0.041(3) -0.003(3) -0.001(2) 0.006(3)
C56 0.038(3) 0.090(4) 0.042(3) 0.003(3) -0.001(2) 0.001(3)
N61 0.037(2) 0.029(2) 0.028(2) -0.0023(14) -0.0036(14) -0.0030(14)
N62 0.039(2) 0.030(2) 0.033(2) 0.0074(14) -0.005(2) -0.0025(15)
C63 0.044(3) 0.037(2) 0.050(3) 0.010(2) -0.005(2) -0.009(2)
C64 0.043(3) 0.029(2) 0.053(3) 0.004(2) -0.011(2) -0.008(2)
C65 0.037(2) 0.025(2) 0.044(2) -0.001(2) -0.011(2) -0.001(2)
C7 0.046(3) 0.033(2) 0.029(2) -0.003(2) -0.003(2) 0.002(2)
P1 0.0527(8) 0.0622(9) 0.0441(7) -0.0014(7) 0.0005(6) -0.0093(7)
F1 0.179(6) 0.057(3) 0.121(4) -0.032(3) -0.032(4) 0.003(3)
F2 0.113(4) 0.198(6) 0.059(2) 0.024(3) -0.007(2) -0.092(4)
F3 0.054(2) 0.121(4) 0.087(3) -0.038(3) -0.008(2) 0.027(2)
F4 0.041(2) 0.144(4) 0.056(2) -0.039(2) 0.001(2) -0.012(2)
F5 0.094(3) 0.076(3) 0.070(2) 0.017(2) -0.023(2) -0.008(2)
F6 0.045(2) 0.115(3) 0.043(2) 0.009(2) -0.0078(14) -0.018(2)
C80 0.100(6) 0.100(6) 0.141(12) -0.025(7) -0.025(7) 0.021(8)
Cl81 0.0858(13) 0.109(2) 0.0535(8) -0.0059(9) 0.0029(8) -0.0230(11)

loop_
_atom_site_label
_atom_site_type_symbol
_atom_site_fract_x
_atom_site_fract_y
_atom_site_fract_z
_atom_site_U_iso_or_equiv
_atom_site_thermal_displace_type
_atom_site_occupancy
_atom_site_calc_flag
_atom_site_refinement_flags
Cu1 Cu 0.61657(3) 0.77534(4) 0.08849(3) 0.0410(2) Uani 1 d .
N11 N 0.5079(2) 0.7448(3) 0.0459(2) 0.0384(9) Uani 1 d .
C12 C 0.4911(3) 0.6635(3) 0.0477(2) 0.0396(10) Uani 1 d .
C13 C 0.4228(3) 0.6311(4) 0.0161(3) 0.0561(15) Uani 1 d .
H13 H 0.4112(3) 0.5741(4) 0.0191(3) 0.067 Uiso 1 calc R
C14 C 0.3716(3) 0.6831(5) -0.0201(3) 0.064(2) Uani 1 d .
H14 H 0.3247(3) 0.6617(5) -0.0427(3) 0.077 Uiso 1 calc R
C15 C 0.3882(3) 0.7644(5) -0.0232(3) 0.058(2) Uani 1 d .
H15 H 0.3533(3) 0.8003(5) -0.0478(3) 0.070 Uiso 1 calc R
C16 C 0.4573(3) 0.7945(4) 0.0104(3) 0.0525(13) Uani 1 d .
H16 H 0.4691(3) 0.8515(4) 0.0082(3) 0.063 Uiso 1 calc R
N21 N 0.6196(2) 0.6516(2) 0.1063(2) 0.0350(8) Uani 1 d .
N22 N 0.6601(2) 0.5961(2) 0.1453(2) 0.0386(9) Uani 1 d .
C23 C 0.6165(4) 0.5261(3) 0.1508(3) 0.0557(14) Uani 1 d .
H23 H 0.6321(4) 0.4787(3) 0.1757(3) 0.067 Uiso 1 calc R
C24 C 0.5459(4) 0.5357(3) 0.1142(3) 0.0563(15) Uani 1 d .
H24 H 0.5032(4) 0.4967(3) 0.1082(3) 0.068 Uiso 1 calc R
C25 C 0.5498(3) 0.6143(3) 0.0876(2) 0.0373(9) Uani 1 d .
C3 C 0.7353(3) 0.6191(3) 0.1811(2) 0.0441(11) Uani 1 d .
H3A H 0.7309(3) 0.6012(3) 0.2291(2) 0.053 Uiso 1 calc R
H3B H 0.7401(3) 0.6796(3) 0.1809(2) 0.053 Uiso 1 calc R
C41 C 0.8126(3) 0.5829(3) 0.1506(2) 0.0416(11) Uani 1 d .
C42 C 0.8586(3) 0.6230(3) 0.1008(2) 0.0345(9) Uani 1 d .
C43 C 0.9315(3) 0.5892(3) 0.0785(3) 0.0455(12) Uani 1 d .
H43A H 0.9634(3) 0.6173(3) 0.0454(3) 0.055 Uiso 1 calc R
C44 C 0.9590(4) 0.5134(4) 0.1042(3) 0.063(2) Uani 1 d .
H44A H 1.0088(4) 0.4901(4) 0.0880(3) 0.076 Uiso 1 calc R
C45 C 0.9140(4) 0.4738(4) 0.1522(4) 0.074(2) Uani 1 d .
H45 H 0.9323(4) 0.4225(4) 0.1694(4) 0.089 Uiso 1 calc R
C46 C 0.8402(4) 0.5080(4) 0.1767(3) 0.060(2) Uani 1 d .
H46 H 0.8093(4) 0.4803(4) 0.2107(3) 0.072 Uiso 1 calc R
N51 N 0.6511(2) 0.8380(3) 0.1744(2) 0.0396(9) Uani 1 d .
C52 C 0.6989(3) 0.9038(3) 0.1617(2) 0.0389(10) Uani 1 d .
C53 C 0.7184(3) 0.9595(3) 0.2135(3) 0.0478(12) Uani 1 d .
H53 H 0.7516(3) 1.0060(3) 0.2043(3) 0.057 Uiso 1 calc R
C54 C 0.6883(4) 0.9454(4) 0.2790(3) 0.056(2) Uani 1 d .
H54 H 0.6990(4) 0.9835(4) 0.3144(3) 0.067 Uiso 1 calc R
C55 C 0.6426(3) 0.8752(4) 0.2920(3) 0.0568(15) Uani 1 d .
H55 H 0.6239(3) 0.8625(4) 0.3366(3) 0.068 Uiso 1 calc R
C56 C 0.6260(3) 0.8261(4) 0.2388(3) 0.0566(14) Uani 1 d .
H56 H 0.5937(3) 0.7788(4) 0.2475(3) 0.068 Uiso 1 calc R
N61 N 0.6958(2) 0.8566(2) 0.0463(2) 0.0312(7) Uani 1 d .
N62 N 0.7326(2) 0.8722(2) -0.0138(2) 0.0339(7) Uani 1 d .
C63 C 0.7879(3) 0.9335(3) -0.0073(3) 0.0436(11) Uani 1 d .
H43 H 0.8216(3) 0.9547(3) -0.0426(3) 0.052 Uiso 1 calc R
C64 C 0.7868(3) 0.9596(3) 0.0594(3) 0.0416(11) Uani 1 d .
H44 H 0.8186(3) 1.0019(3) 0.0796(3) 0.050 Uiso 1 calc R
C65 C 0.7278(3) 0.9094(2) 0.0907(2) 0.0355(9) Uani 1 d .
C7 C 0.7054(3) 0.8298(3) -0.0745(2) 0.0362(10) Uani 1 d .
H7A H 0.7021(3) 0.7704(3) -0.0645(2) 0.043 Uiso 1 calc R
H7B H 0.7469(3) 0.8376(3) -0.1108(2) 0.043 Uiso 1 calc R
P1 P 0.82484(10) 1.10616(10) 0.37092(7) 0.0530(4) Uani 1 d .
F1 F 0.8039(4) 1.1929(3) 0.3991(3) 0.119(2) Uani 1 d .
F2 F 0.9014(3) 1.1399(4) 0.3330(2) 0.123(2) Uani 1 d .
F3 F 0.8477(2) 1.0190(3) 0.3413(2) 0.0875(14) Uani 1 d .
F4 F 0.7481(2) 1.0706(3) 0.4073(2) 0.0802(13) Uani 1 d .
F5 F 0.7678(3) 1.1209(2) 0.3057(2) 0.0799(12) Uani 1 d .
F6 F 0.8796(2) 1.0901(3) 0.4366(2) 0.0679(10) Uani 1 d .
C80 C 0.7136(6) 1.2864(6) 0.2500 0.114(5) Uani 1 d S
H80A H 0.7145(6) 1.2368(6) 0.2792 0.136 Uiso 0.50 calc PR
H80B H 0.7632(6) 1.2855(6) 0.2208 0.136 Uiso 0.50 calc PR
Cl81 Cl 0.62605(12) 1.28550(14) 0.19900(8) 0.0829(6) Uani 1 d .

loop_
_atom_type_symbol
_atom_type_description
_atom_type_scat_dispersion_real
_atom_type_scat_dispersion_imag
_atom_type_scat_source
C C 0.0033 0.0016 'International Tables Vol C Tables 4.2.6.8 and 6.1.1.4'
H H 0.0000 0.0000 'International Tables Vol C Tables 4.2.6.8 and 6.1.1.4'
N N 0.0061 0.0033 'International Tables Vol C Tables 4.2.6.8 and 6.1.1.4'
F F 0.0171 0.0103 'International Tables Vol C Tables 4.2.6.8 and 6.1.1.4'
P P 0.1023 0.0942 'International Tables Vol C Tables 4.2.6.8 and 6.1.1.4'
Cu Cu 0.3201 1.2651 'International Tables Vol C Tables 4.2.6.8 and 6.1.1.4'
Cl Cl 0.1484 0.1585 'International Tables Vol C Tables 4.2.6.8 and 6.1.1.4'

loop_
_geom_angle_atom_site_label_1
_geom_angle_atom_site_label_2
_geom_angle_atom_site_label_3
_geom_angle
_geom_angle_site_symmetry_1
_geom_angle_site_symmetry_3
N11 Cu1 N61 123.4(2) . .
N11 Cu1 N21 81.3(2) . .
N61 Cu1 N21 134.27(15) . .
N11 Cu1 N51 134.7(2) . .
N61 Cu1 N51 80.48(15) . .
N21 Cu1 N51 110.1(2) . .
C16 N11 C12 118.6(4) . .
C16 N11 Cu1 126.9(4) . .
C12 N11 Cu1 114.1(3) . .
N11 C12 C13 121.8(5) . .
N11 C12 C25 114.6(4) . .
C13 C12 C25 123.6(5) . .
C12 C13 C14 118.8(6) . .
C15 C14 C13 120.1(5) . .
C14 C15 C16 119.1(6) . .
N11 C16 C15 121.7(6) . .
C25 N21 N22 105.4(4) . .
C25 N21 Cu1 112.3(3) . .
N22 N21 Cu1 139.9(3) . .
C23 N22 N21 110.6(4) . .
C23 N22 C3 128.3(5) . .
N21 N22 C3 120.6(4) . .
N22 C23 C24 107.8(5) . .
C23 C24 C25 105.4(5) . .
N21 C25 C24 110.7(5) . .
N21 C25 C12 116.8(4) . .
C24 C25 C12 132.4(4) . .
N22 C3 C41 114.1(4) . .
C42 C41 C46 119.6(5) . .
C42 C41 C3 122.7(4) . .
C46 C41 C3 117.6(4) . .
C43 C42 C41 119.8(4) . .
C43 C42 C7 120.8(4) . 7
C41 C42 C7 119.3(4) . 7
C42 C43 C44 120.7(5) . .
C45 C44 C43 119.6(5) . .
C44 C45 C46 120.6(6) . .
C41 C46 C45 119.6(5) . .
C56 N51 C52 117.7(5) . .
C56 N51 Cu1 128.2(4) . .
C52 N51 Cu1 113.8(3) . .
N51 C52 C53 120.8(5) . .
N51 C52 C65 114.1(4) . .
C53 C52 C65 125.1(5) . .
C54 C53 C52 118.9(5) . .
C55 C54 C53 119.6(5) . .
C56 C55 C54 117.1(5) . .
N51 C56 C55 125.7(6) . .
C65 N61 N62 106.0(4) . .
C65 N61 Cu1 113.9(3) . .
N62 N61 Cu1 139.9(3) . .
N61 N62 C63 110.7(4) . .
N61 N62 C7 119.6(4) . .
C63 N62 C7 129.4(4) . .
N62 C63 C64 108.0(4) . .
C63 C64 C65 104.1(4) . .
N61 C65 C64 111.1(4) . .
N61 C65 C52 117.0(4) . .
C64 C65 C52 131.9(4) . .
N62 C7 C42 113.9(4) . 7
F2 P1 F4 178.5(3) . .
F2 P1 F1 91.4(4) . .
F4 P1 F1 89.9(3) . .
F2 P1 F3 87.3(3) . .
F4 P1 F3 91.3(3) . .
F1 P1 F3 178.7(3) . .
F2 P1 F6 89.7(2) . .
F4 P1 F6 91.1(2) . .
F1 P1 F6 89.1(3) . .
F3 P1 F6 91.1(2) . .
F2 P1 F5 91.8(2) . .
F4 P1 F5 87.5(2) . .
F1 P1 F5 91.2(3) . .
F3 P1 F5 88.7(2) . .
F6 P1 F5 178.5(2) . .
Cl81 C80 Cl81 110.0(7) 8_775 .

loop_
_geom_bond_atom_site_label_1
_geom_bond_atom_site_label_2
_geom_bond_distance
_geom_bond_site_symmetry_2
Cu1 N11 2.022(4) .
Cu1 N61 2.028(4) .
Cu1 N21 2.049(4) .
Cu1 N51 2.050(4) .
N11 C16 1.351(7) .
N11 C12 1.353(7) .
C12 C13 1.380(7) .
C12 C25 1.474(7) .
C13 C14 1.387(9) .
C14 C15 1.354(10) .
C15 C16 1.395(8) .
N21 C25 1.341(6) .
N21 N22 1.356(5) .
N22 C23 1.349(6) .
N22 C3 1.462(6) .
C23 C24 1.366(9) .
C24 C25 1.386(7) .
C3 C41 1.516(7) .
C41 C42 1.395(7) .
C41 C46 1.398(7) .
C42 C43 1.382(7) .
C42 C7 1.514(6) 7
C43 C44 1.409(8) .
C44 C45 1.358(9) .
C45 C46 1.412(9) .
N51 C56 1.343(7) .
N51 C52 1.350(6) .
C52 C53 1.400(7) .
C52 C65 1.473(7) .
C53 C54 1.394(8) .
C54 C55 1.389(9) .
C55 C56 1.344(8) .
N61 C65 1.332(5) .
N61 N62 1.348(5) .
N62 C63 1.352(6) .
N62 C7 1.446(6) .
C63 C64 1.378(7) .
C64 C65 1.404(7) .
C7 C42 1.514(6) 7
P1 F2 1.554(4) .
P1 F4 1.554(4) .
P1 F1 1.557(5) .
P1 F3 1.580(4) .
P1 F6 1.589(3) .
P1 F5 1.599(4) .
C80 Cl81 1.744(8) 8_775
C80 Cl81 1.744(8) .
